data_2222284
loop_
_publ_author_name
'Choi, Hong Dae'
'Seo, Pil Ja'
'Son, Byeng Wha'
'Lee, Uk'

_publ_section_title
;
 Isoamyl 2-(5-bromo-3-methylsulfinyl-1-benzofuran-2-yl)acetate
;
_journal_coeditor_code CV2569
_journal_issue 7
_journal_name_full 'Acta Crystallographica Section E'
_journal_page_first o1498
_journal_paper_doi 10.1107/S1600536809020613
_journal_volume 65
_journal_year 2009
_chemical_formula_moiety 'C16 H19 Br O4 S'
_chemical_formula_sum 'C16 H19 Br O4 S'
_chemical_formula_weight 387.28
_chemical_name_systematic
;
 Isoamyl 2-(5-bromo-3-methylsulfinyl-1-benzofuran-2-yl)acetate
;
_space_group_IT_number 2
_symmetry_cell_setting triclinic
_symmetry_space_group_name_Hall '-P 1'
_symmetry_space_group_name_H-M 'P -1'
_atom_sites_solution_hydrogens difmap
_atom_sites_solution_primary direct
_atom_sites_solution_secondary difmap
_audit_creation_method 'form.cif (version 2.0)'
_cell_angle_alpha 99.9770(10)
_cell_angle_beta 105.2300(10)
_cell_angle_gamma 100.6810(10)
_cell_formula_units_Z 2
_cell_length_a 8.3704(4)
_cell_length_b 10.2956(6)
_cell_length_c 10.5240(10)
_cell_measurement_reflns_used 5367
_cell_measurement_temperature 173(2)
_cell_measurement_theta_max 28.18
_cell_measurement_theta_min 2.07
_cell_volume 836.04(10)
_computing_cell_refinement 'SAINT (Bruker, 2001)'
_computing_data_collection 'SMART (Bruker, 2001)'
_computing_data_reduction 'SAINT (Bruker, 2001)'
_computing_molecular_graphics 'ORTEP-3 (Farrugia, 1997) and DIAMOND (Brandenburg, 1998)'
_computing_publication_material 'SHELXL97 (Sheldrick, 2008)'
_computing_structure_refinement 'SHELXL97 (Sheldrick, 2008)'
_computing_structure_solution 'SHELXS97 (Sheldrick, 2008)'
_diffrn_ambient_temperature 173(2)
_diffrn_detector_area_resol_mean 10.0
_diffrn_measured_fraction_theta_full 0.981
_diffrn_measured_fraction_theta_max 0.981
_diffrn_measurement_device_type 'Bruker SMART CCD'
_diffrn_measurement_method '\f- and \w-scans'
_diffrn_radiation_monochromator graphite
_diffrn_radiation_source 'fine-focus sealed tube'
_diffrn_radiation_type MoK\a
_diffrn_radiation_wavelength 0.71073
_diffrn_reflns_av_R_equivalents 0.0238
_diffrn_reflns_av_sigmaI/netI 0.0343
_diffrn_reflns_limit_h_max 10
_diffrn_reflns_limit_h_min -10
_diffrn_reflns_limit_k_max 13
_diffrn_reflns_limit_k_min -13
_diffrn_reflns_limit_l_max 13
_diffrn_reflns_limit_l_min -13
_diffrn_reflns_number 7179
_diffrn_reflns_theta_full 26.99
_diffrn_reflns_theta_max 26.99
_diffrn_reflns_theta_min 2.60
_exptl_absorpt_coefficient_mu 2.597
_exptl_absorpt_correction_T_max 0.769
_exptl_absorpt_correction_T_min 0.302
_exptl_absorpt_correction_type multi-scan
_exptl_absorpt_process_details 'SADABS (Sheldrick, 1999)'
_exptl_crystal_colour colourless
_exptl_crystal_density_diffrn 1.538
_exptl_crystal_density_method 'not measured'
_exptl_crystal_description block
_exptl_crystal_F_000 396
_exptl_crystal_size_max 0.60
_exptl_crystal_size_mid 0.40
_exptl_crystal_size_min 0.10
_refine_diff_density_max 0.349
_refine_diff_density_min -0.590
_refine_ls_extinction_method none
_refine_ls_goodness_of_fit_ref 1.043
_refine_ls_hydrogen_treatment constr
_refine_ls_matrix_type full
_refine_ls_number_parameters 202
_refine_ls_number_reflns 3579
_refine_ls_number_restraints 0
_refine_ls_restrained_S_all 1.043
_refine_ls_R_factor_all 0.0291
_refine_ls_R_factor_gt 0.0265
_refine_ls_shift/su_max_lt 0.001
_refine_ls_shift/su_mean <0.001
_refine_ls_structure_factor_coef Fsqd
_refine_ls_weighting_details 'calc w=1/[\s^2^(Fo^2^)+(0.0362P)^2^+0.2834P] where P=(Fo^2^+2Fc^2^)/3'
_refine_ls_weighting_scheme calc
_refine_ls_wR_factor_gt 0.0699
_refine_ls_wR_factor_ref 0.0717
_reflns_number_gt 3304
_reflns_number_total 3579
_reflns_threshold_expression I>2\s(I)
_cod_data_source_file cv2569.cif
_cod_data_source_block I
_cod_depositor_comments
;
The following automatic conversions were performed:
'_symmetry_cell_setting' value 'Triclinic' changed to 'triclinic'
according to '/home/saulius/struct/CIF-dictionaries/cif_core.dic'
dictionary named 'cif_core.dic' version 2.4.1 from 2010-06-29.

Automatic conversion script
Id: cif_fix_enum 1527 2010-12-29 10:47:43Z saulius 

The following automatic conversions were performed:

'_symmetry_cell_setting' value 'Triclinic' changed to 'triclinic'
according to /home/saulius/struct/CIF-dictionaries/cif_core.dic
dictionary named 'cif_core.dic' version 2.4.1 from 2010-06-29.

Automatic conversion script
Id: cif_fix_values 1715 2011-07-08 13:25:40Z adriana 
;
_cod_original_sg_symbol_Hall '-p 1'
_cod_database_code 2222284
_cod_database_fobs_code 2222284

loop_
_symmetry_equiv_pos_as_xyz
'x, y, z'
'-x, -y, -z'

loop_
_atom_site_type_symbol
_atom_site_label
_atom_site_fract_x
_atom_site_fract_y
_atom_site_fract_z
_atom_site_U_iso_or_equiv
_atom_site_adp_type
_atom_site_calc_flag
_atom_site_refinement_flags
_atom_site_occupancy
_atom_site_disorder_assembly
_atom_site_disorder_group
Br Br 0.09369(2) 0.119447(19) 0.255278(19) 0.03270(8) Uani d . 1 . .
S S 0.83063(5) 0.46517(4) 0.59651(5) 0.02459(11) Uani d . 1 . .
O O1 0.81346(14) 0.07754(11) 0.46466(12) 0.0215(2) Uani d . 1 . .
O O2 1.24425(15) 0.21464(13) 0.82349(12) 0.0254(3) Uani d . 1 . .
O O3 1.00246(16) 0.27962(14) 0.82283(14) 0.0330(3) Uani d . 1 . .
O O4 0.73464(19) 0.52767(13) 0.49185(15) 0.0335(3) Uani d . 1 . .
C C1 0.7776(2) 0.28864(16) 0.52535(17) 0.0202(3) Uani d . 1 . .
C C2 0.6130(2) 0.20245(16) 0.44185(16) 0.0195(3) Uani d . 1 . .
C C3 0.4469(2) 0.21889(17) 0.39790(17) 0.0222(3) Uani d . 1 . .
H H3 0.4214 0.3025 0.4195 0.027 Uiso calc R 1 . .
C C4 0.3225(2) 0.10378(18) 0.32050(17) 0.0230(3) Uani d . 1 . .
C C5 0.3554(2) -0.02394(17) 0.28541(18) 0.0244(3) Uani d . 1 . .
H H5 0.2667 -0.0978 0.2327 0.029 Uiso calc R 1 . .
C C6 0.5200(2) -0.04033(17) 0.32914(18) 0.0237(3) Uani d . 1 . .
H H6 0.5453 -0.1240 0.3069 0.028 Uiso calc R 1 . .
C C7 0.6445(2) 0.07386(16) 0.40746(17) 0.0202(3) Uani d . 1 . .
C C8 0.8916(2) 0.20979(16) 0.53584(17) 0.0203(3) Uani d . 1 . .
C C9 1.0744(2) 0.23516(17) 0.61405(18) 0.0225(3) Uani d . 1 . .
H H9A 1.1371 0.3191 0.6023 0.027 Uiso calc R 1 . .
H H9B 1.1206 0.1619 0.5790 0.027 Uiso calc R 1 . .
C C10 1.0990(2) 0.24522(16) 0.76378(18) 0.0226(3) Uani d . 1 . .
C C11 1.2757(2) 0.2174(2) 0.96764(19) 0.0344(4) Uani d . 1 . .
H H11A 1.1845 0.1527 0.9803 0.041 Uiso calc R 1 . .
H H11B 1.2802 0.3073 1.0174 0.041 Uiso calc R 1 . .
C C12 1.4438(2) 0.18093(19) 1.01854(19) 0.0301(4) Uani d . 1 . .
H H12A 1.4417 0.0973 0.9584 0.036 Uiso calc R 1 . .
H H12B 1.4531 0.1625 1.1072 0.036 Uiso calc R 1 . .
C C13 1.6038(2) 0.28719(19) 1.03000(19) 0.0290(4) Uani d . 1 . .
H H13 1.5949 0.3064 0.9407 0.035 Uiso calc R 1 . .
C C14 1.6262(3) 0.4197(2) 1.1307(2) 0.0483(6) Uani d . 1 . .
H H14A 1.5316 0.4588 1.1004 0.072 Uiso calc R 1 . .
H H14B 1.7304 0.4819 1.1373 0.072 Uiso calc R 1 . .
H H14C 1.6307 0.4018 1.2180 0.072 Uiso calc R 1 . .
C C15 1.7591(3) 0.2284(3) 1.0724(2) 0.0476(6) Uani d . 1 . .
H H15A 1.8598 0.2922 1.0746 0.071 Uiso calc R 1 . .
H H15B 1.7440 0.1449 1.0085 0.071 Uiso calc R 1 . .
H H15C 1.7710 0.2111 1.1608 0.071 Uiso calc R 1 . .
C C16 0.7171(3) 0.4627(2) 0.7195(2) 0.0363(5) Uani d . 1 . .
H H16A 0.7307 0.5540 0.7680 0.055 Uiso calc R 1 . .
H H16B 0.7619 0.4109 0.7819 0.055 Uiso calc R 1 . .
H H16C 0.5982 0.4217 0.6743 0.055 Uiso calc R 1 . .

loop_
_atom_site_aniso_label
_atom_site_aniso_U_11
_atom_site_aniso_U_22
_atom_site_aniso_U_33
_atom_site_aniso_U_12
_atom_site_aniso_U_13
_atom_site_aniso_U_23
Br 0.01875(11) 0.04364(13) 0.03281(12) 0.00906(8) 0.00246(8) 0.00820(8)
S 0.0252(2) 0.01788(19) 0.0290(2) 0.00410(15) 0.00857(18) 0.00199(16)
O1 0.0193(6) 0.0199(5) 0.0249(6) 0.0061(4) 0.0063(5) 0.0035(5)
O2 0.0212(6) 0.0340(6) 0.0203(6) 0.0080(5) 0.0042(5) 0.0061(5)
O3 0.0244(7) 0.0439(8) 0.0290(7) 0.0089(6) 0.0098(6) 0.0008(6)
O4 0.0438(8) 0.0243(6) 0.0391(8) 0.0130(6) 0.0164(6) 0.0136(6)
C1 0.0208(8) 0.0177(7) 0.0213(8) 0.0042(6) 0.0060(6) 0.0038(6)
C2 0.0215(8) 0.0201(7) 0.0174(8) 0.0050(6) 0.0060(6) 0.0055(6)
C3 0.0231(8) 0.0240(8) 0.0213(8) 0.0084(6) 0.0067(7) 0.0076(6)
C4 0.0171(8) 0.0325(9) 0.0201(8) 0.0066(6) 0.0048(6) 0.0086(7)
C5 0.0221(8) 0.0270(8) 0.0207(8) 0.0005(6) 0.0060(7) 0.0034(7)
C6 0.0265(9) 0.0201(8) 0.0243(9) 0.0047(6) 0.0100(7) 0.0020(6)
C7 0.0196(8) 0.0227(8) 0.0200(8) 0.0068(6) 0.0072(6) 0.0061(6)
C8 0.0208(8) 0.0192(7) 0.0206(8) 0.0039(6) 0.0070(6) 0.0037(6)
C9 0.0190(8) 0.0235(8) 0.0250(9) 0.0063(6) 0.0063(7) 0.0053(6)
C10 0.0178(8) 0.0192(7) 0.0264(9) -0.0002(6) 0.0053(7) 0.0015(6)
C11 0.0268(10) 0.0529(12) 0.0216(9) 0.0053(8) 0.0065(7) 0.0102(8)
C12 0.0317(10) 0.0338(9) 0.0228(9) 0.0054(7) 0.0037(7) 0.0109(7)
C13 0.0263(9) 0.0348(10) 0.0224(9) 0.0052(7) 0.0021(7) 0.0080(7)
C14 0.0529(14) 0.0353(11) 0.0417(13) 0.0034(10) 0.0010(11) -0.0012(10)
C15 0.0338(12) 0.0684(16) 0.0400(13) 0.0200(11) 0.0044(10) 0.0130(11)
C16 0.0512(12) 0.0335(10) 0.0317(11) 0.0175(9) 0.0215(10) 0.0054(8)

loop_
_atom_type_symbol
_atom_type_description
_atom_type_scat_dispersion_real
_atom_type_scat_dispersion_imag
_atom_type_scat_source
C C 0.0033 0.0016 'International Tables Vol C Tables 4.2.6.8 and 6.1.1.4'
H H 0.0000 0.0000 'International Tables Vol C Tables 4.2.6.8 and 6.1.1.4'
O O 0.0106 0.0060 'International Tables Vol C Tables 4.2.6.8 and 6.1.1.4'
S S 0.1246 0.1234 'International Tables Vol C Tables 4.2.6.8 and 6.1.1.4'
Br Br -0.2901 2.4595 'International Tables Vol C Tables 4.2.6.8 and 6.1.1.4'

loop_
_geom_angle_atom_site_label_1
_geom_angle_atom_site_label_2
_geom_angle_atom_site_label_3
_geom_angle_site_symmetry_1
_geom_angle_site_symmetry_3
_geom_angle
_geom_angle_publ_flag
O4 S C1 . . 106.60(8) ?
O4 S C16 . . 105.52(9) ?
C1 S C16 . . 98.25(9) ?
C7 O1 C8 . . 106.47(12) ?
C10 O2 C11 . . 114.98(14) ?
C8 C1 C2 . . 107.39(14) ?
C8 C1 S . . 124.39(13) ?
C2 C1 S . . 128.16(12) ?
C3 C2 C7 . . 119.64(15) ?
C3 C2 C1 . . 135.88(15) ?
C7 C2 C1 . . 104.44(14) ?
C4 C3 C2 . . 116.29(15) ?
C4 C3 H3 . . 121.9 ?
C2 C3 H3 . . 121.9 ?
C3 C4 C5 . . 123.73(15) ?
C3 C4 Br . . 118.49(13) ?
C5 C4 Br . . 117.77(13) ?
C6 C5 C4 . . 120.00(15) ?
C6 C5 H5 . . 120.0 ?
C4 C5 H5 . . 120.0 ?
C7 C6 C5 . . 116.59(15) ?
C7 C6 H6 . . 121.7 ?
C5 C6 H6 . . 121.7 ?
O1 C7 C6 . . 125.46(15) ?
O1 C7 C2 . . 110.78(14) ?
C6 C7 C2 . . 123.75(15) ?
C1 C8 O1 . . 110.91(14) ?
C1 C8 C9 . . 133.32(15) ?
O1 C8 C9 . . 115.60(14) ?
C8 C9 C10 . . 111.79(14) ?
C8 C9 H9A . . 109.3 ?
C10 C9 H9A . . 109.3 ?
C8 C9 H9B . . 109.3 ?
C10 C9 H9B . . 109.3 ?
H9A C9 H9B . . 107.9 ?
O3 C10 O2 . . 123.95(17) ?
O3 C10 C9 . . 124.76(16) ?
O2 C10 C9 . . 111.26(14) ?
O2 C11 C12 . . 107.96(15) ?
O2 C11 H11A . . 110.1 ?
C12 C11 H11A . . 110.1 ?
O2 C11 H11B . . 110.1 ?
C12 C11 H11B . . 110.1 ?
H11A C11 H11B . . 108.4 ?
C11 C12 C13 . . 116.26(16) ?
C11 C12 H12A . . 108.2 ?
C13 C12 H12A . . 108.2 ?
C11 C12 H12B . . 108.2 ?
C13 C12 H12B . . 108.2 ?
H12A C12 H12B . . 107.4 ?
C14 C13 C12 . . 112.39(18) ?
C14 C13 C15 . . 109.96(18) ?
C12 C13 C15 . . 108.72(17) ?
C14 C13 H13 . . 108.6 ?
C12 C13 H13 . . 108.6 ?
C15 C13 H13 . . 108.6 ?
C13 C14 H14A . . 109.5 ?
C13 C14 H14B . . 109.5 ?
H14A C14 H14B . . 109.5 ?
C13 C14 H14C . . 109.5 ?
H14A C14 H14C . . 109.5 ?
H14B C14 H14C . . 109.5 ?
C13 C15 H15A . . 109.5 ?
C13 C15 H15B . . 109.5 ?
H15A C15 H15B . . 109.5 ?
C13 C15 H15C . . 109.5 ?
H15A C15 H15C . . 109.5 ?
H15B C15 H15C . . 109.5 ?
S C16 H16A . . 109.5 ?
S C16 H16B . . 109.5 ?
H16A C16 H16B . . 109.5 ?
S C16 H16C . . 109.5 ?
H16A C16 H16C . . 109.5 ?
H16B C16 H16C . . 109.5 ?

loop_
_geom_bond_atom_site_label_1
_geom_bond_atom_site_label_2
_geom_bond_site_symmetry_2
_geom_bond_distance
_geom_bond_publ_flag
Br C4 . 1.9047(17) ?
S O4 . 1.4984(14) ?
S C1 . 1.7651(16) ?
S C16 . 1.796(2) ?
O1 C7 . 1.374(2) ?
O1 C8 . 1.3791(19) ?
O2 C10 . 1.335(2) ?
O2 C11 . 1.464(2) ?
O3 C10 . 1.208(2) ?
C1 C8 . 1.358(2) ?
C1 C2 . 1.449(2) ?
C2 C3 . 1.397(2) ?
C2 C7 . 1.403(2) ?
C3 C4 . 1.384(2) ?
C3 H3 . 0.9300 ?
C4 C5 . 1.400(2) ?
C5 C6 . 1.385(2) ?
C5 H5 . 0.9300 ?
C6 C7 . 1.381(2) ?
C6 H6 . 0.9300 ?
C8 C9 . 1.484(2) ?
C9 C10 . 1.517(2) ?
C9 H9A . 0.9700 ?
C9 H9B . 0.9700 ?
C11 C12 . 1.509(3) ?
C11 H11A . 0.9700 ?
C11 H11B . 0.9700 ?
C12 C13 . 1.527(3) ?
C12 H12A . 0.9700 ?
C12 H12B . 0.9700 ?
C13 C14 . 1.523(3) ?
C13 C15 . 1.528(3) ?
C13 H13 . 0.9800 ?
C14 H14A . 0.9600 ?
C14 H14B . 0.9600 ?
C14 H14C . 0.9600 ?
C15 H15A . 0.9600 ?
C15 H15B . 0.9600 ?
C15 H15C . 0.9600 ?
C16 H16A . 0.9600 ?
C16 H16B . 0.9600 ?
C16 H16C . 0.9600 ?

loop_
_geom_hbond_atom_site_label_D
_geom_hbond_atom_site_label_H
_geom_hbond_atom_site_label_A
_geom_hbond_site_symmetry_A
_geom_hbond_distance_DH
_geom_hbond_distance_HA
_geom_hbond_distance_DA
_geom_hbond_angle_DHA
C3 H3 O4 2_666 0.93 2.56 3.437(2) 157.3
C5 H5 O3 2_656 0.93 2.51 3.383(2) 157.0
C9 H9A O4 2_766 0.97 2.26 3.192(2) 161.6
C9 H9B O1 2_756 0.97 2.61 3.541(2) 159.7

loop_
_geom_torsion_atom_site_label_1
_geom_torsion_atom_site_label_2
_geom_torsion_atom_site_label_3
_geom_torsion_atom_site_label_4
_geom_torsion_site_symmetry_1
_geom_torsion_site_symmetry_2
_geom_torsion_site_symmetry_3
_geom_torsion_site_symmetry_4
_geom_torsion
_geom_torsion_publ_flag
O4 S C1 C8 . . . . 137.41(15) ?
C16 S C1 C8 . . . . -113.60(16) ?
O4 S C1 C2 . . . . -39.41(17) ?
C16 S C1 C2 . . . . 69.57(17) ?
C8 C1 C2 C3 . . . . 177.04(18) ?
S C1 C2 C3 . . . . -5.7(3) ?
C8 C1 C2 C7 . . . . -0.36(18) ?
S C1 C2 C7 . . . . 176.90(13) ?
C7 C2 C3 C4 . . . . -0.5(2) ?
C1 C2 C3 C4 . . . . -177.59(18) ?
C2 C3 C4 C5 . . . . -0.2(2) ?
C2 C3 C4 Br . . . . -179.23(12) ?
C3 C4 C5 C6 . . . . 0.3(3) ?
Br C4 C5 C6 . . . . 179.34(13) ?
C4 C5 C6 C7 . . . . 0.3(2) ?
C8 O1 C7 C6 . . . . -178.93(16) ?
C8 O1 C7 C2 . . . . -0.35(17) ?
C5 C6 C7 O1 . . . . 177.40(15) ?
C5 C6 C7 C2 . . . . -1.0(2) ?
C3 C2 C7 O1 . . . . -177.47(14) ?
C1 C2 C7 O1 . . . . 0.44(18) ?
C3 C2 C7 C6 . . . . 1.1(2) ?
C1 C2 C7 C6 . . . . 179.05(16) ?
C2 C1 C8 O1 . . . . 0.16(19) ?
S C1 C8 O1 . . . . -177.22(11) ?
C2 C1 C8 C9 . . . . -174.86(17) ?
S C1 C8 C9 . . . . 7.8(3) ?
C7 O1 C8 C1 . . . . 0.11(18) ?
C7 O1 C8 C9 . . . . 176.10(14) ?
C1 C8 C9 C10 . . . . 73.0(2) ?
O1 C8 C9 C10 . . . . -101.84(16) ?
C11 O2 C10 O3 . . . . 3.6(2) ?
C11 O2 C10 C9 . . . . -178.09(14) ?
C8 C9 C10 O3 . . . . -26.2(2) ?
C8 C9 C10 O2 . . . . 155.53(14) ?
C10 O2 C11 C12 . . . . -179.92(14) ?
O2 C11 C12 C13 . . . . 70.7(2) ?
C11 C12 C13 C14 . . . . 62.3(2) ?
C11 C12 C13 C15 . . . . -175.75(17) ?
